data_7019915
loop_
_publ_author_name
'Rosnes, Mali H.'
'Yvon, Carine'
'Long, De-Liang'
'Cronin, Leroy'

_publ_section_title
;
 Mapping the synthesis of low nuclearity polyoxometalates from
 octamolybdates to Mn-Anderson clusters.
;
_journal_issue 33
_journal_name_full 'Dalton transactions (Cambridge, England : 2003)'
_journal_page_first 10071
_journal_page_last 10079
_journal_paper_doi 10.1039/c2dt31008b
_journal_volume 41
_journal_year 2012
_chemical_formula_sum 'C18 H50 Mo8 N5 Na O28'
_chemical_formula_weight 1575.14
_chemical_name_systematic
;
 ?
;
_space_group_IT_number 14
_symmetry_cell_setting monoclinic
_symmetry_space_group_name_Hall '-P 2ybc'
_symmetry_space_group_name_H-M 'P 1 21/c 1'
_atom_sites_solution_hydrogens geom
_atom_sites_solution_primary direct
_atom_sites_solution_secondary difmap
_audit_creation_method SHELXL-97
_cell_angle_alpha 90.00
_cell_angle_beta 93.236(3)
_cell_angle_gamma 90.00
_cell_formula_units_Z 2
_cell_length_a 9.4649(4)
_cell_length_b 20.3666(8)
_cell_length_c 11.6803(4)
_cell_measurement_reflns_used 7878
_cell_measurement_temperature 150(2)
_cell_measurement_theta_max 67.5
_cell_measurement_theta_min 3.79
_cell_volume 2248.00(15)
_computing_cell_refinement
;
CrysAlisPro, Agilent Technologies,
Version 1.171.35.11 (release 16-05-2011 CrysAlis171 .NET)
(compiled May 16 2011,17:55:39)
;
_computing_data_collection
;
CrysAlisPro, Agilent Technologies,
Version 1.171.35.11 (release 16-05-2011 CrysAlis171 .NET)
(compiled May 16 2011,17:55:39)
;
_computing_data_reduction
;
CrysAlisPro, Agilent Technologies,
Version 1.171.35.11 (release 16-05-2011 CrysAlis171 .NET)
(compiled May 16 2011,17:55:39)
;
_computing_structure_refinement 'SHELXL-97 (Sheldrick, 2008)'
_computing_structure_solution 'SHELXS-97 (Sheldrick, 2008)'
_diffrn_ambient_temperature 150(2)
_diffrn_measured_fraction_theta_full 0.993
_diffrn_measured_fraction_theta_max 0.993
_diffrn_measurement_device_type 'Oxford Gemini A Ultra'
_diffrn_measurement_method '\w & \p scans'
_diffrn_radiation_monochromator graphite
_diffrn_radiation_source 'fine-focus sealed tube'
_diffrn_radiation_type CuK\a
_diffrn_radiation_wavelength 1.54178
_diffrn_reflns_av_R_equivalents 0.0523
_diffrn_reflns_av_sigmaI/netI 0.0414
_diffrn_reflns_limit_h_max 9
_diffrn_reflns_limit_h_min -10
_diffrn_reflns_limit_k_max 21
_diffrn_reflns_limit_k_min -22
_diffrn_reflns_limit_l_max 12
_diffrn_reflns_limit_l_min -12
_diffrn_reflns_number 12277
_diffrn_reflns_theta_full 57.50
_diffrn_reflns_theta_max 57.50
_diffrn_reflns_theta_min 4.37
_diffrn_standards_decay_% none
_exptl_absorpt_coefficient_mu 18.591
_exptl_absorpt_correction_T_max 0.5234
_exptl_absorpt_correction_T_min 0.2342
_exptl_absorpt_correction_type analytical
_exptl_absorpt_process_details
;
CrysAlisPro, Agilent Technologies,
Version 1.171.35.11 (release 16-05-2011 CrysAlis171 .NET)
(compiled May 16 2011,17:55:39)
Analytical numeric absorption correction using a multifaceted crystal
            model based on expressions derived by R.C. Clark & J.S. Reid.
(Clark, R. C. & Reid, J. S. (1995). Acta Cryst. A51, 887-897)
;
_exptl_crystal_colour colourless
_exptl_crystal_density_diffrn 2.327
_exptl_crystal_density_meas ?
_exptl_crystal_density_method 'not measured'
_exptl_crystal_description block
_exptl_crystal_F_000 1528
_exptl_crystal_size_max 0.11
_exptl_crystal_size_mid 0.07
_exptl_crystal_size_min 0.04
_refine_diff_density_max 3.18
_refine_diff_density_min -1.36
_refine_diff_density_rms 0.42
_refine_ls_extinction_coef none
_refine_ls_extinction_method none
_refine_ls_goodness_of_fit_ref 1.102
_refine_ls_hydrogen_treatment constr
_refine_ls_matrix_type full
_refine_ls_number_parameters 249
_refine_ls_number_reflns 3055
_refine_ls_number_restraints 0
_refine_ls_restrained_S_all 1.102
_refine_ls_R_factor_all 0.0793
_refine_ls_R_factor_gt 0.0714
_refine_ls_shift/su_max 0.001
_refine_ls_shift/su_mean 0.000
_refine_ls_structure_factor_coef Fsqd
_refine_ls_weighting_details 'calc w=1/[\s^2^(Fo^2^)+(0.1386P)^2^+128.8587P] where P=(Fo^2^+2Fc^2^)/3'
_refine_ls_weighting_scheme calc
_refine_ls_wR_factor_gt 0.2541
_refine_ls_wR_factor_ref 0.2598
_reflns_number_gt 2600
_reflns_number_total 3055
_reflns_threshold_expression >2\s(I)
_cod_data_source_file c2dt31008b_8.cif
_cod_data_source_block mr782
_cod_depositor_comments
;
The following automatic conversions were performed:

'_symmetry_cell_setting' value 'Monoclinic' changed to 'monoclinic'
according to /home/saulius/struct/CIF-dictionaries/cif_core.dic
dictionary named 'cif_core.dic' version 2.4.1 from 2010-06-29.

Automatic conversion script
Id: cif_fix_values 1891 2012-01-12 08:04:46Z andrius 

The following automatic conversions were performed:

'_exptl_crystal_density_meas' value 'none' was changed to '?' - the
value is perceived as not measured.

Automatic conversion script
Id: cif_fix_values 3008 2015-01-20 13:52:24Z robertas 
;
_cod_original_sg_symbol_H-M P2(1)/c
_cod_database_code 7019915

loop_
_symmetry_equiv_pos_as_xyz
'x, y, z'
'-x, y+1/2, -z+1/2'
'-x, -y, -z'
'x, -y-1/2, z-1/2'

loop_
_atom_site_label
_atom_site_type_symbol
_atom_site_fract_x
_atom_site_fract_y
_atom_site_fract_z
_atom_site_U_iso_or_equiv
_atom_site_adp_type
_atom_site_occupancy
_atom_site_symmetry_multiplicity
_atom_site_calc_flag
_atom_site_refinement_flags
Mo1 Mo 0.32290(15) 0.57147(7) 0.83876(12) 0.0194(5) Uani 1 1 d .
Mo2 Mo 0.40005(15) 0.43100(7) 0.94897(12) 0.0156(5) Uani 1 1 d .
Mo3 Mo 0.34401(15) 0.48429(7) 1.19981(12) 0.0194(5) Uani 1 1 d .
Mo4 Mo 0.26684(15) 0.62783(7) 1.09168(13) 0.0206(5) Uani 1 1 d .
Na1 Na 0.0000 0.5000 1.0000 0.040(3) Uani 1 2 d S
O1 O 0.3030(14) 0.6447(6) 0.9347(12) 0.028(3) Uani 1 1 d .
O2 O 0.3197(12) 0.5751(6) 1.2246(10) 0.016(3) Uiso 1 1 d .
O3 O 0.5621(12) 0.5840(6) 0.8859(10) 0.018(3) Uani 1 1 d .
O4 O 0.4202(13) 0.4859(6) 0.8146(10) 0.022(3) Uiso 1 1 d .
O5 O 0.3695(12) 0.5269(6) 1.0181(10) 0.016(3) Uani 1 1 d .
O6 O 0.4955(13) 0.3632(6) 0.8986(11) 0.023(3) Uani 1 1 d .
O7 O 0.3389(15) 0.6053(9) 0.7074(12) 0.041(4) Uani 1 1 d .
O8 O 0.2504(15) 0.7042(6) 1.1483(13) 0.035(3) Uani 1 1 d .
O9 O 0.3781(15) 0.4577(8) 1.3364(12) 0.043(4) Uani 1 1 d .
O10 O 0.0980(14) 0.5997(6) 1.0685(12) 0.027(3) Uani 1 1 d .
O11 O 0.1746(14) 0.4616(7) 1.1643(11) 0.029(3) Uani 1 1 d .
O12 O 0.2268(14) 0.4093(7) 0.9335(11) 0.029(3) Uani 1 1 d .
O13 O 0.1552(13) 0.5405(7) 0.8353(12) 0.028(3) Uani 1 1 d .
O14 O 0.887(2) 0.7008(11) 0.4725(17) 0.069(6) Uani 1 1 d .
N1 N 0.9389(18) 0.7556(9) 0.3129(17) 0.037(4) Uani 1 1 d .
N2 N 0.5030(19) 0.3153(8) 0.5507(13) 0.029(4) Uani 1 1 d .
N3 N 0.0000 0.5000 0.5000 0.041(9) Uiso 0.70 2 d SP
C1 C 0.900(3) 0.7044(12) 0.234(3) 0.056(7) Uani 1 1 d .
H1A H 0.9151 0.7190 0.1561 0.084 Uiso 1 1 calc R
H1B H 0.8004 0.6933 0.2411 0.084 Uiso 1 1 calc R
H1C H 0.9588 0.6656 0.2523 0.084 Uiso 1 1 calc R
C2 C 0.991(3) 0.8128(13) 0.263(3) 0.070(9) Uani 1 1 d .
H2A H 0.9893 0.8073 0.1792 0.105 Uiso 1 1 calc R
H2B H 1.0883 0.8208 0.2923 0.105 Uiso 1 1 calc R
H2C H 0.9314 0.8503 0.2812 0.105 Uiso 1 1 calc R
C3 C 0.930(2) 0.7501(15) 0.424(2) 0.049(7) Uani 1 1 d .
H3 H 0.9584 0.7866 0.4704 0.059 Uiso 1 1 calc R
C4 C 0.436(3) 0.3813(11) 0.580(2) 0.050(7) Uani 1 1 d .
H4A H 0.3335 0.3763 0.5812 0.074 Uiso 1 1 calc R
H4B H 0.4590 0.4140 0.5226 0.074 Uiso 1 1 calc R
H4C H 0.4742 0.3957 0.6560 0.074 Uiso 1 1 calc R
C5 C 0.467(3) 0.2644(11) 0.6372(17) 0.041(6) Uani 1 1 d .
H5A H 0.3636 0.2609 0.6393 0.061 Uiso 1 1 calc R
H5B H 0.5070 0.2771 0.7130 0.061 Uiso 1 1 calc R
H5C H 0.5058 0.2218 0.6156 0.061 Uiso 1 1 calc R
C6 C 0.441(3) 0.2952(11) 0.4360(18) 0.044(6) Uani 1 1 d .
H6A H 0.3377 0.2922 0.4386 0.066 Uiso 1 1 calc R
H6B H 0.4791 0.2524 0.4153 0.066 Uiso 1 1 calc R
H6C H 0.4648 0.3279 0.3786 0.066 Uiso 1 1 calc R
C7 C 0.656(3) 0.3206(13) 0.5479(18) 0.044(6) Uani 1 1 d .
H7A H 0.6956 0.3337 0.6238 0.066 Uiso 1 1 calc R
H7B H 0.6796 0.3537 0.4912 0.066 Uiso 1 1 calc R
H7C H 0.6952 0.2781 0.5270 0.066 Uiso 1 1 calc R
C8 C 0.026(5) 0.439(2) 0.428(4) 0.040(11) Uiso 0.50 1 d P
C9 C -0.006(6) 0.551(3) 0.375(5) 0.051(13) Uiso 0.50 1 d P

loop_
_atom_site_aniso_label
_atom_site_aniso_U_11
_atom_site_aniso_U_22
_atom_site_aniso_U_33
_atom_site_aniso_U_23
_atom_site_aniso_U_13
_atom_site_aniso_U_12
Mo1 0.0189(9) 0.0203(9) 0.0187(9) 0.0017(6) -0.0009(6) 0.0033(6)
Mo2 0.0160(9) 0.0128(8) 0.0179(9) -0.0035(5) 0.0011(6) -0.0019(6)
Mo3 0.0202(9) 0.0204(9) 0.0180(9) 0.0004(6) 0.0060(6) 0.0014(6)
Mo4 0.0194(9) 0.0153(9) 0.0271(9) -0.0046(6) 0.0024(6) 0.0020(6)
Na1 0.044(7) 0.031(6) 0.043(7) 0.004(5) -0.006(6) -0.013(6)
O1 0.028(7) 0.015(7) 0.040(8) 0.006(6) 0.004(6) 0.013(6)
O3 0.019(7) 0.016(6) 0.020(7) 0.007(5) 0.003(5) -0.008(5)
O5 0.014(6) 0.022(7) 0.013(6) 0.006(5) 0.000(5) 0.002(5)
O6 0.017(7) 0.028(7) 0.025(7) -0.011(6) 0.001(5) -0.001(6)
O7 0.025(8) 0.067(11) 0.031(8) 0.013(8) 0.001(6) 0.010(7)
O8 0.035(8) 0.012(7) 0.058(10) -0.012(6) 0.004(7) 0.002(6)
O9 0.031(8) 0.064(11) 0.032(9) 0.025(8) -0.004(6) -0.020(8)
O10 0.024(7) 0.017(7) 0.040(8) -0.004(6) 0.005(6) 0.004(6)
O11 0.028(8) 0.027(8) 0.032(8) 0.001(6) 0.005(6) -0.001(6)
O12 0.028(8) 0.028(7) 0.031(8) -0.001(6) -0.003(6) -0.010(6)
O13 0.022(7) 0.028(7) 0.035(8) 0.000(6) -0.004(6) 0.002(6)
O14 0.067(13) 0.082(15) 0.057(12) 0.003(11) -0.002(10) -0.010(12)
N1 0.019(9) 0.038(11) 0.052(13) -0.009(9) 0.002(8) -0.006(8)
N2 0.046(11) 0.020(9) 0.020(9) -0.007(7) -0.005(7) 0.000(8)
C1 0.047(16) 0.039(14) 0.08(2) -0.024(14) 0.020(14) 0.000(12)
C2 0.08(2) 0.034(15) 0.10(2) 0.004(15) 0.006(18) -0.008(14)
C3 0.024(12) 0.073(19) 0.052(17) -0.018(14) 0.010(11) -0.013(12)
C4 0.079(19) 0.032(13) 0.036(14) -0.001(10) -0.014(12) 0.026(13)
C5 0.065(16) 0.037(13) 0.020(11) 0.017(9) 0.005(10) 0.000(11)
C6 0.083(19) 0.026(12) 0.022(12) -0.012(9) -0.004(11) 0.013(12)
C7 0.059(16) 0.058(16) 0.015(11) 0.003(10) -0.001(10) -0.020(13)

loop_
_atom_type_symbol
_atom_type_description
_atom_type_scat_dispersion_real
_atom_type_scat_dispersion_imag
_atom_type_scat_source
Mo Mo -0.0483 2.7339 'International Tables Vol C Tables 4.2.6.8 and 6.1.1.4'
Na Na 0.1353 0.1239 'International Tables Vol C Tables 4.2.6.8 and 6.1.1.4'
O O 0.0492 0.0322 'International Tables Vol C Tables 4.2.6.8 and 6.1.1.4'
N N 0.0311 0.0180 'International Tables Vol C Tables 4.2.6.8 and 6.1.1.4'
C C 0.0181 0.0091 'International Tables Vol C Tables 4.2.6.8 and 6.1.1.4'
H H 0.0000 0.0000 'International Tables Vol C Tables 4.2.6.8 and 6.1.1.4'

loop_
_geom_angle_atom_site_label_1
_geom_angle_atom_site_label_2
_geom_angle_atom_site_label_3
_geom_angle
_geom_angle_site_symmetry_1
_geom_angle_site_symmetry_3
O7 Mo1 O13 105.0(7) . .
O7 Mo1 O1 103.5(7) . .
O13 Mo1 O1 100.5(6) . .
O7 Mo1 O4 99.3(7) . .
O13 Mo1 O4 96.3(6) . .
O1 Mo1 O4 146.9(5) . .
O7 Mo1 O5 163.8(6) . .
O13 Mo1 O5 90.3(5) . .
O1 Mo1 O5 77.9(5) . .
O4 Mo1 O5 73.7(5) . .
O7 Mo1 O3 92.0(6) . .
O13 Mo1 O3 160.5(5) . .
O1 Mo1 O3 84.3(5) . .
O4 Mo1 O3 71.2(5) . .
O5 Mo1 O3 72.1(4) . .
O7 Mo1 Mo2 134.1(6) . .
O13 Mo1 Mo2 82.5(4) . .
O1 Mo1 Mo2 119.8(4) . .
O4 Mo1 Mo2 35.1(4) . .
O5 Mo1 Mo2 41.9(3) . .
O3 Mo1 Mo2 78.8(3) . .
O12 Mo2 O6 105.7(6) . .
O12 Mo2 O4 101.6(6) . .
O6 Mo2 O4 96.0(6) . .
O12 Mo2 O3 100.7(6) . 3_667
O6 Mo2 O3 97.9(6) . 3_667
O4 Mo2 O3 149.4(5) . 3_667
O12 Mo2 O5 97.3(6) . .
O6 Mo2 O5 157.0(5) . .
O4 Mo2 O5 78.5(5) . .
O3 Mo2 O5 78.0(5) 3_667 .
O12 Mo2 O5 172.8(6) . 3_667
O6 Mo2 O5 81.5(5) . 3_667
O4 Mo2 O5 77.9(5) . 3_667
O3 Mo2 O5 77.3(4) 3_667 3_667
O5 Mo2 O5 75.5(5) . 3_667
O12 Mo2 Mo3 88.7(5) . .
O6 Mo2 Mo3 133.2(4) . .
O4 Mo2 Mo3 125.0(4) . .
O3 Mo2 Mo3 35.3(4) 3_667 .
O5 Mo2 Mo3 46.5(3) . .
O5 Mo2 Mo3 85.8(3) 3_667 .
O12 Mo2 Mo1 89.6(5) . .
O6 Mo2 Mo1 132.2(4) . .
O4 Mo2 Mo1 36.2(4) . .
O3 Mo2 Mo1 123.9(4) 3_667 .
O5 Mo2 Mo1 45.9(3) . .
O5 Mo2 Mo1 85.9(3) 3_667 .
Mo3 Mo2 Mo1 91.10(5) . .
O11 Mo3 O9 105.6(7) . .
O11 Mo3 O2 100.5(6) . .
O9 Mo3 O2 100.8(7) . .
O11 Mo3 O3 97.6(6) . 3_667
O9 Mo3 O3 100.7(7) . 3_667
O2 Mo3 O3 146.9(5) . 3_667
O11 Mo3 O5 91.4(5) . .
O9 Mo3 O5 162.8(6) . .
O2 Mo3 O5 78.1(5) . .
O3 Mo3 O5 74.0(4) 3_667 .
O11 Mo3 O4 161.7(5) . 3_667
O9 Mo3 O4 91.1(6) . 3_667
O2 Mo3 O4 83.2(5) . 3_667
O3 Mo3 O4 71.6(5) 3_667 3_667
O5 Mo3 O4 71.7(4) . 3_667
O11 Mo3 Mo2 83.5(4) . .
O9 Mo3 Mo2 136.0(6) . .
O2 Mo3 Mo2 120.1(4) . .
O3 Mo3 Mo2 35.5(3) 3_667 .
O5 Mo3 Mo2 42.0(3) . .
O4 Mo3 Mo2 79.2(3) 3_667 .
O8 Mo4 O10 105.3(6) . .
O8 Mo4 O1 103.5(7) . .
O10 Mo4 O1 97.2(6) . .
O8 Mo4 O2 102.8(6) . .
O10 Mo4 O2 98.0(6) . .
O1 Mo4 O2 144.8(5) . .
O8 Mo4 O6 91.1(6) . 3_667
O10 Mo4 O6 163.6(5) . 3_667
O1 Mo4 O6 78.6(5) . 3_667
O2 Mo4 O6 78.0(5) . 3_667
O8 Mo4 O5 161.9(6) . .
O10 Mo4 O5 92.8(5) . .
O1 Mo4 O5 73.7(4) . .
O2 Mo4 O5 74.1(4) . .
O6 Mo4 O5 70.8(4) 3_667 .
O10 Na1 O10 180.000(2) . 3_567
O10 Na1 O11 77.6(4) . .
O10 Na1 O11 102.4(4) 3_567 .
O10 Na1 O11 102.4(4) . 3_567
O10 Na1 O11 77.6(4) 3_567 3_567
O11 Na1 O11 180.000(2) . 3_567
O10 Na1 O13 75.6(4) . .
O10 Na1 O13 104.4(4) 3_567 .
O11 Na1 O13 106.2(4) . .
O11 Na1 O13 73.8(4) 3_567 .
O10 Na1 O13 104.4(4) . 3_567
O10 Na1 O13 75.6(4) 3_567 3_567
O11 Na1 O13 73.8(4) . 3_567
O11 Na1 O13 106.2(4) 3_567 3_567
O13 Na1 O13 180.000(2) . 3_567
O10 Na1 O12 110.4(4) . .
O10 Na1 O12 69.6(4) 3_567 .
O11 Na1 O12 64.2(4) . .
O11 Na1 O12 115.8(4) 3_567 .
O13 Na1 O12 63.9(4) . .
O13 Na1 O12 116.1(4) 3_567 .
O10 Na1 O12 69.6(4) . 3_567
O10 Na1 O12 110.4(4) 3_567 3_567
O11 Na1 O12 115.8(4) . 3_567
O11 Na1 O12 64.2(4) 3_567 3_567
O13 Na1 O12 116.1(4) . 3_567
O13 Na1 O12 63.9(4) 3_567 3_567
O12 Na1 O12 180.000(3) . 3_567
Mo1 O1 Mo4 117.2(6) . .
Mo3 O2 Mo4 116.7(6) . .
Mo3 O3 Mo2 109.2(6) 3_667 3_667
Mo3 O3 Mo1 105.4(5) 3_667 .
Mo2 O3 Mo1 109.8(5) 3_667 .
Mo2 O4 Mo1 108.7(6) . .
Mo2 O4 Mo3 110.3(5) . 3_667
Mo1 O4 Mo3 103.5(5) . 3_667
Mo2 O5 Mo1 92.2(4) . .
Mo2 O5 Mo3 91.5(4) . .
Mo1 O5 Mo3 162.9(6) . .
Mo2 O5 Mo2 104.5(5) . 3_667
Mo1 O5 Mo2 97.7(4) . 3_667
Mo3 O5 Mo2 97.5(4) . 3_667
Mo2 O5 Mo4 164.4(6) . .
Mo1 O5 Mo4 85.9(4) . .
Mo3 O5 Mo4 85.9(4) . .
Mo2 O5 Mo4 91.1(4) 3_667 .
Mo2 O6 Mo4 116.6(6) . 3_667
Mo4 O10 Na1 133.8(7) . .
Mo3 O11 Na1 130.9(7) . .
Mo2 O12 Na1 121.3(6) . .
Mo1 O13 Na1 131.2(7) . .
C3 N1 C2 122(2) . .
C3 N1 C1 123(2) . .
C2 N1 C1 115(2) . .
C7 N2 C6 110.1(18) . .
C7 N2 C5 109.4(17) . .
C6 N2 C5 108.8(17) . .
C7 N2 C4 111.2(19) . .
C6 N2 C4 107.3(16) . .
C5 N2 C4 109.9(17) . .
C8 N3 C8 180(3) . 3_566
C8 N3 C9 91(3) . .
C8 N3 C9 89(3) 3_566 .
C8 N3 C9 89(3) . 3_566
C8 N3 C9 91(3) 3_566 3_566
C9 N3 C9 180(3) . 3_566
O14 C3 N1 125(2) . .

loop_
_geom_bond_atom_site_label_1
_geom_bond_atom_site_label_2
_geom_bond_distance
_geom_bond_site_symmetry_2
Mo1 O7 1.696(14) .
Mo1 O13 1.707(13) .
Mo1 O1 1.881(13) .
Mo1 O4 1.999(12) .
Mo1 O5 2.302(11) .
Mo1 O3 2.314(12) .
Mo1 Mo2 3.204(2) .
Mo2 O12 1.698(13) .
Mo2 O6 1.769(12) .
Mo2 O4 1.945(12) .
Mo2 O3 1.966(12) 3_667
Mo2 O5 2.140(12) .
Mo2 O5 2.355(12) 3_667
Mo2 Mo3 3.197(2) .
Mo3 O11 1.698(14) .
Mo3 O9 1.699(14) .
Mo3 O2 1.888(11) .
Mo3 O3 1.957(12) 3_667
Mo3 O5 2.318(11) .
Mo3 O4 2.328(13) 3_667
Mo4 O8 1.700(12) .
Mo4 O10 1.705(13) .
Mo4 O1 1.915(14) .
Mo4 O2 1.931(11) .
Mo4 O6 2.254(12) 3_667
Mo4 O5 2.449(12) .
Na1 O10 2.353(13) .
Na1 O10 2.353(13) 3_567
Na1 O11 2.582(14) .
Na1 O11 2.582(14) 3_567
Na1 O13 2.618(14) .
Na1 O13 2.618(14) 3_567
Na1 O12 2.968(14) .
Na1 O12 2.968(14) 3_567
O3 Mo3 1.957(12) 3_667
O3 Mo2 1.966(12) 3_667
O4 Mo3 2.328(12) 3_667
O5 Mo2 2.355(12) 3_667
O6 Mo4 2.254(12) 3_667
O14 C3 1.23(3) .
N1 C3 1.31(3) .
N1 C2 1.41(3) .
N1 C1 1.42(3) .
N2 C7 1.45(3) .
N2 C6 1.49(3) .
N2 C5 1.50(3) .
N2 C4 1.53(3) .
N3 C8 1.54(5) .
N3 C8 1.54(5) 3_566
N3 C9 1.79(5) .
N3 C9 1.79(5) 3_566
